data_4328725
loop_
_publ_author_name
'Simon D\"urr'
'Daniel Ertler'
'Udo Radius'

_publ_contact_author_address
;Institute for Inorganic Chemistry
University of W\"urzburg
Am Hubland
D-97074 W\"urzburg
Germany
;
_publ_contact_author_email u.radius@uni-wuerzburg.de
_publ_contact_author_name 'Prof. Dr. Udo Radius'
_publ_section_title
;
 Symmetrical P4 Cleavage at Cobalt: Characterization of Intermediates on
 the Way from P4 to Coordinated P2 Units
;
_journal_name_full 'Inorganic Chemistry'
_journal_page_first 3904
_journal_page_last 3909
_journal_paper_doi 10.1021/ic300219w
_journal_volume 51
_journal_year 2012
_chemical_formula_sum 'C29 H46 Co2 N2 P4'
_chemical_formula_weight 664.42
_chemical_name_systematic
; 
 ? 
;
_space_group_IT_number 14
_symmetry_cell_setting monoclinic
_symmetry_space_group_name_Hall '-P 2ybc'
_symmetry_space_group_name_H-M 'P 1 21/c 1'
_atom_sites_solution_hydrogens geom
_atom_sites_solution_primary direct
_atom_sites_solution_secondary difmap
_audit_creation_method SHELXL-97
_cell_angle_alpha 90.00
_cell_angle_beta 108.69(3)
_cell_angle_gamma 90.00
_cell_formula_units_Z 4
_cell_length_a 16.671(3)
_cell_length_b 11.665(2)
_cell_length_c 17.231(3)
_cell_measurement_reflns_used 7998
_cell_measurement_temperature 203(2)
_cell_measurement_theta_max 24.71
_cell_measurement_theta_min 2.15
_cell_volume 3174.2(11)
_computing_cell_refinement 'STOE X-AREA'
_computing_data_collection 'STOE X-AREA'
_computing_data_reduction 'STOE X-RED'
_computing_molecular_graphics 'SHELXL-97 (Sheldrick, 1997)'
_computing_publication_material 'SHELXL-97 (Sheldrick, 1997)'
_computing_structure_refinement 'SHELXL-97 (Sheldrick, 1997)'
_computing_structure_solution 'SHELXS-97 (Sheldrick, 1990)'
_diffrn_ambient_temperature 203(2)
_diffrn_detector_area_resol_mean 6.67
_diffrn_measured_fraction_theta_full 0.943
_diffrn_measured_fraction_theta_max 0.943
_diffrn_measurement_device_type 'STOE IPDS 1'
_diffrn_measurement_method rotation
_diffrn_radiation_monochromator graphite
_diffrn_radiation_source 'fine-focus sealed tube'
_diffrn_radiation_type MoK\a
_diffrn_radiation_wavelength 0.71073
_diffrn_reflns_av_R_equivalents 0.0567
_diffrn_reflns_av_sigmaI/netI 0.0306
_diffrn_reflns_limit_h_max 20
_diffrn_reflns_limit_h_min -20
_diffrn_reflns_limit_k_max 13
_diffrn_reflns_limit_k_min -13
_diffrn_reflns_limit_l_max 21
_diffrn_reflns_limit_l_min -21
_diffrn_reflns_number 26958
_diffrn_reflns_theta_full 25.97
_diffrn_reflns_theta_max 25.97
_diffrn_reflns_theta_min 2.15
_exptl_absorpt_coefficient_mu 1.268
_exptl_absorpt_correction_T_max 0.7924
_exptl_absorpt_correction_T_min 0.5182
_exptl_absorpt_correction_type numerical
_exptl_crystal_colour red
_exptl_crystal_density_diffrn 1.390
_exptl_crystal_description block
_exptl_crystal_F_000 1392
_exptl_crystal_size_max 0.80
_exptl_crystal_size_mid 0.80
_exptl_crystal_size_min 0.30
_refine_diff_density_max 0.627
_refine_diff_density_min -0.582
_refine_diff_density_rms 0.100
_refine_ls_extinction_method none
_refine_ls_goodness_of_fit_ref 1.108
_refine_ls_hydrogen_treatment constr
_refine_ls_matrix_type full
_refine_ls_number_parameters 348
_refine_ls_number_reflns 5863
_refine_ls_number_restraints 0
_refine_ls_restrained_S_all 1.108
_refine_ls_R_factor_all 0.0553
_refine_ls_R_factor_gt 0.0501
_refine_ls_shift/su_max 0.000
_refine_ls_shift/su_mean 0.000
_refine_ls_structure_factor_coef Fsqd
_refine_ls_weighting_details 'calc w=1/[\s^2^(Fo^2^)+(0.0375P)^2^+14.6227P] where P=(Fo^2^+2Fc^2^)/3'
_refine_ls_weighting_scheme calc
_refine_ls_wR_factor_gt 0.1319
_refine_ls_wR_factor_ref 0.1368
_reflns_number_gt 5331
_reflns_number_total 5863
_reflns_threshold_expression >2sigma(I)
_cod_data_source_file ic300219w_si_001_1.cif
_cod_data_source_block compound4
_cod_database_code 4328725

loop_
_symmetry_equiv_pos_as_xyz
'x, y, z'
'-x, y+1/2, -z+1/2'
'-x, -y, -z'
'x, -y-1/2, z-1/2'

loop_
_atom_site_label
_atom_site_type_symbol
_atom_site_fract_x
_atom_site_fract_y
_atom_site_fract_z
_atom_site_U_iso_or_equiv
_atom_site_adp_type
_atom_site_occupancy
_atom_site_symmetry_multiplicity
_atom_site_calc_flag
_atom_site_refinement_flags
Co1 Co 0.30225(3) 0.73682(5) 0.25893(3) 0.01945(15) Uani 1 1 d .
Co2 Co 0.21726(4) 1.03117(5) 0.27225(3) 0.02445(16) Uani 1 1 d .
P1 P 0.28127(7) 0.87016(10) 0.34403(6) 0.0252(2) Uani 1 1 d .
P2 P 0.14923(8) 0.90469(11) 0.33110(8) 0.0343(3) Uani 1 1 d .
P3 P 0.10701(7) 0.91680(11) 0.20002(8) 0.0330(3) Uani 1 1 d .
P4 P 0.23094(6) 0.88505(10) 0.18777(6) 0.0222(2) Uani 1 1 d .
C1 C 0.2039(2) 0.6451(4) 0.2528(2) 0.0213(8) Uani 1 1 d .
C2 C 0.1063(3) 0.5338(4) 0.2859(3) 0.0343(10) Uani 1 1 d .
H2A H 0.0789 0.4936 0.3175 0.041 Uiso 1 1 calc R
C3 C 0.0811(3) 0.5420(4) 0.2047(3) 0.0327(10) Uani 1 1 d .
H3A H 0.0323 0.5088 0.1680 0.039 Uiso 1 1 calc R
C4 C 0.2299(3) 0.5990(4) 0.4033(3) 0.0341(10) Uani 1 1 d .
H4A H 0.2788 0.6509 0.4115 0.041 Uiso 1 1 calc R
C5 C 0.2628(4) 0.4807(5) 0.4327(3) 0.0448(13) Uani 1 1 d .
H5A H 0.2905 0.4484 0.3961 0.067 Uiso 1 1 calc R
H5B H 0.2159 0.4318 0.4334 0.067 Uiso 1 1 calc R
H5C H 0.3030 0.4859 0.4876 0.067 Uiso 1 1 calc R
C6 C 0.1747(4) 0.6456(5) 0.4520(3) 0.0485(14) Uani 1 1 d .
H6A H 0.1551 0.7220 0.4326 0.073 Uiso 1 1 calc R
H6B H 0.2076 0.6490 0.5097 0.073 Uiso 1 1 calc R
H6C H 0.1263 0.5956 0.4445 0.073 Uiso 1 1 calc R
C7 C 0.1362(3) 0.6277(4) 0.0985(2) 0.0297(10) Uani 1 1 d .
H7A H 0.1840 0.6777 0.0979 0.036 Uiso 1 1 calc R
C8 C 0.0537(3) 0.6863(5) 0.0499(3) 0.0403(12) Uani 1 1 d .
H8A H 0.0499 0.7601 0.0743 0.060 Uiso 1 1 calc R
H8B H 0.0063 0.6388 0.0506 0.060 Uiso 1 1 calc R
H8C H 0.0526 0.6971 -0.0063 0.060 Uiso 1 1 calc R
C9 C 0.1455(4) 0.5132(5) 0.0603(3) 0.0452(13) Uani 1 1 d .
H9A H 0.1959 0.4745 0.0946 0.068 Uiso 1 1 calc R
H9B H 0.1504 0.5258 0.0063 0.068 Uiso 1 1 calc R
H9C H 0.0962 0.4661 0.0555 0.068 Uiso 1 1 calc R
C10 C 0.4076(2) 0.7703(4) 0.2151(3) 0.0297(10) Uani 1 1 d .
C11 C 0.4203(3) 0.8667(5) 0.1634(3) 0.0438(13) Uani 1 1 d .
H11A H 0.4569 0.8418 0.1328 0.066 Uiso 1 1 calc R
H11B H 0.4463 0.9308 0.1983 0.066 Uiso 1 1 calc R
H11C H 0.3660 0.8902 0.1256 0.066 Uiso 1 1 calc R
C12 C 0.4371(2) 0.7647(4) 0.3034(3) 0.0306(10) Uani 1 1 d .
C13 C 0.4871(3) 0.8544(5) 0.3600(3) 0.0486(14) Uani 1 1 d .
H13A H 0.5454 0.8292 0.3832 0.073 Uiso 1 1 calc R
H13B H 0.4632 0.8671 0.4037 0.073 Uiso 1 1 calc R
H13C H 0.4853 0.9252 0.3300 0.073 Uiso 1 1 calc R
C14 C 0.4197(3) 0.6545(4) 0.3270(3) 0.0308(10) Uani 1 1 d .
C15 C 0.4514(3) 0.6103(6) 0.4137(3) 0.0499(14) Uani 1 1 d .
H15A H 0.5122 0.5991 0.4299 0.075 Uiso 1 1 calc R
H15B H 0.4240 0.5379 0.4170 0.075 Uiso 1 1 calc R
H15C H 0.4383 0.6654 0.4501 0.075 Uiso 1 1 calc R
C16 C 0.3785(3) 0.5901(4) 0.2548(3) 0.0295(9) Uani 1 1 d .
C17 C 0.3521(3) 0.4659(5) 0.2508(4) 0.0432(12) Uani 1 1 d .
H17A H 0.3714 0.4262 0.2106 0.065 Uiso 1 1 calc R
H17B H 0.2909 0.4611 0.2351 0.065 Uiso 1 1 calc R
H17C H 0.3771 0.4307 0.3041 0.065 Uiso 1 1 calc R
C18 C 0.3729(3) 0.6610(4) 0.1855(3) 0.0313(10) Uani 1 1 d .
C19 C 0.3495(3) 0.6250(6) 0.0978(3) 0.0471(14) Uani 1 1 d .
H19A H 0.4004 0.6183 0.0823 0.071 Uiso 1 1 calc R
H19B H 0.3122 0.6819 0.0635 0.071 Uiso 1 1 calc R
H19C H 0.3209 0.5516 0.0907 0.071 Uiso 1 1 calc R
C30 C 0.1845(4) 1.1875(5) 0.3138(4) 0.0446(12) Uani 1 1 d .
C31 C 0.1210(6) 1.2076(7) 0.3596(7) 0.106(4) Uani 1 1 d .
H31A H 0.1236 1.2872 0.3766 0.159 Uiso 1 1 calc R
H31B H 0.1349 1.1584 0.4074 0.159 Uiso 1 1 calc R
H31C H 0.0644 1.1901 0.3238 0.159 Uiso 1 1 calc R
C32 C 0.2705(4) 1.1666(5) 0.3500(3) 0.0480(14) Uani 1 1 d .
C33 C 0.3169(8) 1.1586(8) 0.4405(5) 0.140(5) Uani 1 1 d .
H33A H 0.3488 1.2286 0.4589 0.210 Uiso 1 1 calc R
H33B H 0.3555 1.0939 0.4511 0.210 Uiso 1 1 calc R
H33C H 0.2765 1.1483 0.4697 0.210 Uiso 1 1 calc R
C34 C 0.3070(4) 1.1589(5) 0.2853(6) 0.069(2) Uani 1 1 d .
C35 C 0.3989(6) 1.1460(8) 0.2914(12) 0.219(10) Uani 1 1 d .
H35A H 0.4210 1.2196 0.2817 0.329 Uiso 1 1 calc R
H35B H 0.4038 1.0913 0.2507 0.329 Uiso 1 1 calc R
H35C H 0.4309 1.1188 0.3457 0.329 Uiso 1 1 calc R
C36 C 0.2376(5) 1.1758(5) 0.2103(4) 0.062(2) Uani 1 1 d .
C37 C 0.2468(12) 1.1781(9) 0.1263(6) 0.207(9) Uani 1 1 d .
H37A H 0.2347 1.2546 0.1035 0.310 Uiso 1 1 calc R
H37B H 0.2075 1.1241 0.0911 0.310 Uiso 1 1 calc R
H37C H 0.3043 1.1572 0.1302 0.310 Uiso 1 1 calc R
C38 C 0.1646(4) 1.1932(5) 0.2306(4) 0.0548(16) Uani 1 1 d .
C39 C 0.0771(7) 1.2192(8) 0.1712(7) 0.154(6) Uani 1 1 d .
H39A H 0.0807 1.2832 0.1365 0.231 Uiso 1 1 calc R
H39B H 0.0392 1.2388 0.2018 0.231 Uiso 1 1 calc R
H39C H 0.0556 1.1524 0.1375 0.231 Uiso 1 1 calc R
N1 N 0.1811(2) 0.5962(3) 0.3150(2) 0.0263(8) Uani 1 1 d .
N2 N 0.1404(2) 0.6090(3) 0.1843(2) 0.0236(7) Uani 1 1 d .

loop_
_atom_site_aniso_label
_atom_site_aniso_U_11
_atom_site_aniso_U_22
_atom_site_aniso_U_33
_atom_site_aniso_U_23
_atom_site_aniso_U_13
_atom_site_aniso_U_12
Co1 0.0163(3) 0.0218(3) 0.0205(3) -0.0009(2) 0.00615(19) 0.0000(2)
Co2 0.0294(3) 0.0195(3) 0.0268(3) -0.0018(2) 0.0124(2) -0.0031(2)
P1 0.0305(5) 0.0243(6) 0.0219(5) -0.0026(4) 0.0099(4) -0.0017(4)
P2 0.0402(6) 0.0261(7) 0.0489(7) 0.0008(5) 0.0314(6) 0.0007(5)
P3 0.0206(5) 0.0288(7) 0.0475(7) -0.0044(5) 0.0077(5) 0.0018(4)
P4 0.0222(5) 0.0233(6) 0.0209(5) -0.0004(4) 0.0066(4) 0.0009(4)
C1 0.0211(18) 0.021(2) 0.0221(18) -0.0013(15) 0.0077(15) 0.0028(15)
C2 0.034(2) 0.036(3) 0.039(2) 0.000(2) 0.020(2) -0.009(2)
C3 0.029(2) 0.030(3) 0.041(2) -0.0034(19) 0.0133(19) -0.0115(18)
C4 0.043(3) 0.038(3) 0.021(2) 0.0043(18) 0.0099(18) -0.003(2)
C5 0.061(3) 0.035(3) 0.037(3) 0.011(2) 0.014(2) 0.001(2)
C6 0.073(4) 0.049(4) 0.032(3) 0.003(2) 0.028(3) 0.003(3)
C7 0.031(2) 0.038(3) 0.0193(19) -0.0037(17) 0.0067(16) -0.0087(19)
C8 0.038(3) 0.046(3) 0.029(2) 0.001(2) -0.0005(19) -0.007(2)
C9 0.055(3) 0.044(3) 0.038(3) -0.015(2) 0.018(2) -0.010(2)
C10 0.0157(18) 0.039(3) 0.037(2) 0.0033(19) 0.0122(17) 0.0029(17)
C11 0.030(2) 0.055(4) 0.052(3) 0.017(3) 0.022(2) 0.001(2)
C12 0.0148(18) 0.041(3) 0.034(2) -0.0021(19) 0.0052(16) 0.0016(17)
C13 0.025(2) 0.061(4) 0.055(3) -0.014(3) 0.006(2) -0.012(2)
C14 0.022(2) 0.033(3) 0.034(2) 0.0053(19) 0.0040(17) 0.0072(17)
C15 0.039(3) 0.061(4) 0.042(3) 0.017(3) 0.002(2) 0.007(3)
C16 0.023(2) 0.024(2) 0.044(2) -0.0001(19) 0.0135(18) 0.0046(16)
C17 0.037(3) 0.031(3) 0.062(3) -0.005(2) 0.017(2) 0.008(2)
C18 0.0202(19) 0.042(3) 0.033(2) -0.004(2) 0.0112(17) 0.0069(18)
C19 0.036(3) 0.069(4) 0.041(3) -0.013(3) 0.019(2) 0.002(3)
C30 0.054(3) 0.023(3) 0.064(3) -0.008(2) 0.030(3) -0.004(2)
C31 0.144(8) 0.035(4) 0.194(10) -0.018(5) 0.131(8) -0.006(4)
C32 0.062(3) 0.029(3) 0.040(3) -0.003(2) -0.002(2) -0.011(2)
C33 0.232(13) 0.052(6) 0.062(5) -0.002(4) -0.058(6) -0.029(6)
C34 0.038(3) 0.020(3) 0.163(8) -0.008(4) 0.053(4) -0.011(2)
C35 0.077(6) 0.035(5) 0.60(3) -0.025(10) 0.179(12) -0.016(4)
C36 0.137(6) 0.018(3) 0.053(3) -0.003(2) 0.061(4) -0.015(3)
C37 0.53(3) 0.055(6) 0.117(8) -0.006(5) 0.217(14) -0.051(11)
C38 0.064(4) 0.018(3) 0.063(4) 0.004(2) -0.006(3) 0.002(2)
C39 0.141(9) 0.041(5) 0.174(10) 0.017(6) -0.098(8) -0.003(5)
N1 0.0286(18) 0.030(2) 0.0228(17) 0.0017(14) 0.0114(14) -0.0023(15)
N2 0.0218(16) 0.027(2) 0.0224(16) -0.0003(14) 0.0075(13) -0.0057(14)

loop_
_atom_type_symbol
_atom_type_description
_atom_type_scat_dispersion_real
_atom_type_scat_dispersion_imag
_atom_type_scat_source
C C 0.0033 0.0016 'International Tables Vol C Tables 4.2.6.8 and 6.1.1.4'
H H 0.0000 0.0000 'International Tables Vol C Tables 4.2.6.8 and 6.1.1.4'
N N 0.0061 0.0033 'International Tables Vol C Tables 4.2.6.8 and 6.1.1.4'
P P 0.1023 0.0942 'International Tables Vol C Tables 4.2.6.8 and 6.1.1.4'
Co Co 0.3494 0.9721 'International Tables Vol C Tables 4.2.6.8 and 6.1.1.4'

loop_
_geom_angle_atom_site_label_1
_geom_angle_atom_site_label_2
_geom_angle_atom_site_label_3
_geom_angle
C1 Co1 C16 93.33(17)
C1 Co1 C12 150.88(18)
C16 Co1 C12 64.57(18)
C1 Co1 C14 112.93(18)
C16 Co1 C14 38.73(17)
C12 Co1 C14 38.07(18)
C1 Co1 C10 148.48(17)
C16 Co1 C10 64.89(18)
C12 Co1 C10 39.08(17)
C14 Co1 C10 64.70(17)
C1 Co1 C18 110.57(17)
C16 Co1 C18 38.64(18)
C12 Co1 C18 64.54(17)
C14 Co1 C18 64.47(17)
C10 Co1 C18 38.42(18)
C1 Co1 P4 96.06(12)
C16 Co1 P4 144.78(13)
C12 Co1 P4 112.96(14)
C14 Co1 P4 151.01(14)
C10 Co1 P4 91.01(13)
C18 Co1 P4 106.77(13)
C1 Co1 P1 96.45(12)
C16 Co1 P1 142.52(13)
C12 Co1 P1 91.53(13)
C14 Co1 P1 104.93(13)
C10 Co1 P1 114.76(14)
C18 Co1 P1 152.97(13)
P4 Co1 P1 69.76(4)
C34 Co2 C32 40.4(3)
C34 Co2 C36 40.7(3)
C32 Co2 C36 66.9(2)
C34 Co2 C30 66.1(2)
C32 Co2 C30 38.9(2)
C36 Co2 C30 64.7(2)
C34 Co2 C38 66.4(2)
C32 Co2 C38 65.4(2)
C36 Co2 C38 38.5(3)
C30 Co2 C38 37.9(2)
C34 Co2 P2 149.3(3)
C32 Co2 P2 112.01(17)
C36 Co2 P2 159.4(2)
C30 Co2 P2 100.94(15)
C38 Co2 P2 121.2(2)
C34 Co2 P3 154.7(3)
C32 Co2 P3 153.68(18)
C36 Co2 P3 115.3(2)
C30 Co2 P3 116.19(16)
C38 Co2 P3 99.39(16)
P2 Co2 P3 55.88(5)
C34 Co2 P4 112.8(2)
C32 Co2 P4 149.69(18)
C36 Co2 P4 102.16(16)
C30 Co2 P4 162.02(17)
C38 Co2 P4 124.27(18)
P2 Co2 P4 88.07(5)
P3 Co2 P4 56.58(4)
C34 Co2 P1 109.4(2)
C32 Co2 P1 104.13(16)
C36 Co2 P1 144.0(2)
C30 Co2 P1 130.58(17)
C38 Co2 P1 168.36(18)
P2 Co2 P1 56.52(5)
P3 Co2 P1 88.28(5)
P4 Co2 P1 67.31(4)
P2 P1 Co1 115.22(6)
P2 P1 Co2 61.13(5)
Co1 P1 Co2 110.84(5)
P2 P1 P4 84.25(6)
Co1 P1 P4 54.92(4)
Co2 P1 P4 56.10(4)
P3 P2 P1 95.73(7)
P3 P2 Co2 62.12(5)
P1 P2 Co2 62.36(5)
P2 P3 P4 95.14(7)
P2 P3 Co2 61.99(5)
P4 P3 Co2 61.95(5)
P3 P4 Co1 115.74(6)
P3 P4 Co2 61.47(5)
Co1 P4 Co2 111.73(5)
P3 P4 P1 84.88(6)
Co1 P4 P1 55.32(4)
Co2 P4 P1 56.59(4)
N1 C1 N2 102.4(3)
N1 C1 Co1 129.1(3)
N2 C1 Co1 128.5(3)
C3 C2 N1 106.6(4)
C3 C2 H2A 126.7
N1 C2 H2A 126.7
C2 C3 N2 107.3(4)
C2 C3 H3A 126.4
N2 C3 H3A 126.4
N1 C4 C5 110.3(4)
N1 C4 C6 110.1(4)
C5 C4 C6 111.0(4)
N1 C4 H4A 108.5
C5 C4 H4A 108.5
C6 C4 H4A 108.5
C4 C5 H5A 109.5
C4 C5 H5B 109.5
H5A C5 H5B 109.5
C4 C5 H5C 109.5
H5A C5 H5C 109.5
H5B C5 H5C 109.5
C4 C6 H6A 109.5
C4 C6 H6B 109.5
H6A C6 H6B 109.5
C4 C6 H6C 109.5
H6A C6 H6C 109.5
H6B C6 H6C 109.5
N2 C7 C9 109.0(4)
N2 C7 C8 111.3(4)
C9 C7 C8 110.8(4)
N2 C7 H7A 108.6
C9 C7 H7A 108.6
C8 C7 H7A 108.6
C7 C8 H8A 109.5
C7 C8 H8B 109.5
H8A C8 H8B 109.5
C7 C8 H8C 109.5
H8A C8 H8C 109.5
H8B C8 H8C 109.5
C7 C9 H9A 109.5
C7 C9 H9B 109.5
H9A C9 H9B 109.5
C7 C9 H9C 109.5
H9A C9 H9C 109.5
H9B C9 H9C 109.5
C18 C10 C12 107.3(4)
C18 C10 C11 125.5(4)
C12 C10 C11 126.7(4)
C18 C10 Co1 71.3(2)
C12 C10 Co1 70.3(2)
C11 C10 Co1 129.2(3)
C10 C11 H11A 109.5
C10 C11 H11B 109.5
H11A C11 H11B 109.5
C10 C11 H11C 109.5
H11A C11 H11C 109.5
H11B C11 H11C 109.5
C14 C12 C10 108.3(4)
C14 C12 C13 125.2(4)
C10 C12 C13 126.1(5)
C14 C12 Co1 71.1(2)
C10 C12 Co1 70.6(2)
C13 C12 Co1 129.8(3)
C12 C13 H13A 109.5
C12 C13 H13B 109.5
H13A C13 H13B 109.5
C12 C13 H13C 109.5
H13A C13 H13C 109.5
H13B C13 H13C 109.5
C12 C14 C16 108.3(4)
C12 C14 C15 124.1(5)
C16 C14 C15 127.0(5)
C12 C14 Co1 70.8(2)
C16 C14 Co1 70.2(2)
C15 C14 Co1 131.3(3)
C14 C15 H15A 109.5
C14 C15 H15B 109.5
H15A C15 H15B 109.5
C14 C15 H15C 109.5
H15A C15 H15C 109.5
H15B C15 H15C 109.5
C14 C16 C18 107.9(4)
C14 C16 C17 126.6(4)
C18 C16 C17 125.2(4)
C14 C16 Co1 71.1(3)
C18 C16 Co1 71.7(2)
C17 C16 Co1 126.9(3)
C16 C17 H17A 109.5
C16 C17 H17B 109.5
H17A C17 H17B 109.5
C16 C17 H17C 109.5
H17A C17 H17C 109.5
H17B C17 H17C 109.5
C10 C18 C16 108.0(4)
C10 C18 C19 123.8(5)
C16 C18 C19 127.4(5)
C10 C18 Co1 70.2(2)
C16 C18 Co1 69.7(2)
C19 C18 Co1 133.5(3)
C18 C19 H19A 109.5
C18 C19 H19B 109.5
H19A C19 H19B 109.5
C18 C19 H19C 109.5
H19A C19 H19C 109.5
H19B C19 H19C 109.5
C38 C30 C32 110.4(5)
C38 C30 C31 124.0(7)
C32 C30 C31 125.5(7)
C38 C30 Co2 71.7(3)
C32 C30 Co2 69.9(3)
C31 C30 Co2 127.6(4)
C30 C31 H31A 109.5
C30 C31 H31B 109.5
H31A C31 H31B 109.5
C30 C31 H31C 109.5
H31A C31 H31C 109.5
H31B C31 H31C 109.5
C30 C32 C34 107.2(5)
C30 C32 C33 126.2(8)
C34 C32 C33 126.6(8)
C30 C32 Co2 71.2(3)
C34 C32 Co2 69.6(3)
C33 C32 Co2 126.3(5)
C32 C33 H33A 109.5
C32 C33 H33B 109.5
H33A C33 H33B 109.5
C32 C33 H33C 109.5
H33A C33 H33C 109.5
H33B C33 H33C 109.5
C32 C34 C36 105.6(5)
C32 C34 C35 128.8(10)
C36 C34 C35 125.5(10)
C32 C34 Co2 70.0(3)
C36 C34 Co2 70.0(3)
C35 C34 Co2 128.1(5)
C34 C35 H35A 109.5
C34 C35 H35B 109.5
H35A C35 H35B 109.5
C34 C35 H35C 109.5
H35A C35 H35C 109.5
H35B C35 H35C 109.5
C38 C36 C34 108.1(5)
C38 C36 C37 127.6(10)
C34 C36 C37 124.3(10)
C38 C36 Co2 71.8(3)
C34 C36 Co2 69.2(3)
C37 C36 Co2 126.3(5)
C36 C37 H37A 109.5
C36 C37 H37B 109.5
H37A C37 H37B 109.5
C36 C37 H37C 109.5
H37A C37 H37C 109.5
H37B C37 H37C 109.5
C30 C38 C36 108.7(5)
C30 C38 C39 125.0(8)
C36 C38 C39 126.2(8)
C30 C38 Co2 70.4(3)
C36 C38 Co2 69.6(3)
C39 C38 Co2 127.8(5)
C38 C39 H39A 109.5
C38 C39 H39B 109.5
H39A C39 H39B 109.5
C38 C39 H39C 109.5
H39A C39 H39C 109.5
H39B C39 H39C 109.5
C1 N1 C2 112.1(3)
C1 N1 C4 126.7(4)
C2 N1 C4 121.1(4)
C1 N2 C3 111.6(3)
C1 N2 C7 126.3(3)
C3 N2 C7 121.9(3)

loop_
_geom_bond_atom_site_label_1
_geom_bond_atom_site_label_2
_geom_bond_distance
Co1 C1 1.932(4)
Co1 C16 2.147(4)
Co1 C12 2.155(4)
Co1 C14 2.158(4)
Co1 C10 2.159(4)
Co1 C18 2.173(4)
Co1 P4 2.2298(13)
Co1 P1 2.2407(12)
Co2 C34 2.072(5)
Co2 C32 2.078(5)
Co2 C36 2.082(5)
Co2 C30 2.094(5)
Co2 C38 2.110(6)
Co2 P2 2.2865(13)
Co2 P3 2.2893(14)
Co2 P4 2.2997(12)
Co2 P1 2.3130(14)
P1 P2 2.1777(17)
P1 P4 2.5565(15)
P2 P3 2.1442(19)
P3 P4 2.1748(16)
C1 N1 1.371(5)
C1 N2 1.375(5)
C2 C3 1.328(7)
C2 N1 1.392(6)
C2 H2A 0.9400
C3 N2 1.391(5)
C3 H3A 0.9400
C4 N1 1.477(5)
C4 C5 1.511(7)
C4 C6 1.530(7)
C4 H4A 0.9900
C5 H5A 0.9700
C5 H5B 0.9700
C5 H5C 0.9700
C6 H6A 0.9700
C6 H6B 0.9700
C6 H6C 0.9700
C7 N2 1.473(5)
C7 C9 1.519(7)
C7 C8 1.523(6)
C7 H7A 0.9900
C8 H8A 0.9700
C8 H8B 0.9700
C8 H8C 0.9700
C9 H9A 0.9700
C9 H9B 0.9700
C9 H9C 0.9700
C10 C18 1.426(7)
C10 C12 1.443(6)
C10 C11 1.490(7)
C11 H11A 0.9700
C11 H11B 0.9700
C11 H11C 0.9700
C12 C14 1.407(7)
C12 C13 1.490(7)
C13 H13A 0.9700
C13 H13B 0.9700
C13 H13C 0.9700
C14 C16 1.428(6)
C14 C15 1.507(6)
C15 H15A 0.9700
C15 H15B 0.9700
C15 H15C 0.9700
C16 C18 1.430(7)
C16 C17 1.509(7)
C17 H17A 0.9700
C17 H17B 0.9700
C17 H17C 0.9700
C18 C19 1.495(6)
C19 H19A 0.9700
C19 H19B 0.9700
C19 H19C 0.9700
C30 C38 1.366(8)
C30 C32 1.389(8)
C30 C31 1.527(8)
C31 H31A 0.9700
C31 H31B 0.9700
C31 H31C 0.9700
C32 C34 1.434(9)
C32 C33 1.505(8)
C33 H33A 0.9700
C33 H33B 0.9700
C33 H33C 0.9700
C34 C36 1.446(10)
C34 C35 1.509(8)
C35 H35A 0.9700
C35 H35B 0.9700
C35 H35C 0.9700
C36 C38 1.383(10)
C36 C37 1.503(9)
C37 H37A 0.9700
C37 H37B 0.9700
C37 H37C 0.9700
C38 C39 1.520(9)
C39 H39A 0.9700
C39 H39B 0.9700
C39 H39C 0.9700
